data_4340562
loop_
_publ_author_name
'Langeslay, Ryan R.'
'Walensky, Justin R.'
'Ziller, Joseph W.'
'Evans, William J.'

_publ_section_title
;
 Reactivity of Organothorium Complexes with TEMPO.
;
_journal_issue 16
_journal_name_full 'Inorganic chemistry'
_journal_page_first 8455
_journal_page_last 8463
_journal_paper_doi 10.1021/ic501034b
_journal_volume 53
_journal_year 2014
_chemical_formula_sum 'C26 H40 Th'
_chemical_formula_weight 584.62
_chemical_name_systematic
; 
 ? 
;
_space_group_crystal_system monoclinic
_space_group_IT_number 14
_space_group_name_Hall '-P 2ybc'
_space_group_name_H-M_alt 'P 1 21/c 1'
_symmetry_space_group_name_Hall '-P 2ybc'
_symmetry_space_group_name_H-M 'P 1 21/c 1'
_atom_sites_solution_hydrogens geom
_atom_sites_solution_primary direct
_atom_sites_solution_secondary difmap
_audit_creation_method SHELXL-2013
_cell_angle_alpha 90
_cell_angle_beta 109.9246(7)
_cell_angle_gamma 90
_cell_formula_units_Z 8
_cell_length_a 16.7329(10)
_cell_length_b 17.6514(11)
_cell_length_c 17.0773(11)
_cell_measurement_reflns_used 9834
_cell_measurement_temperature 143(2)
_cell_measurement_theta_max 26.39
_cell_measurement_theta_min 2.39
_cell_volume 4742.0(5)
_computing_cell_refinement 'Bruker SAINT 7.68a, 2009'
_computing_data_collection 'Bruker APEX2 2011.4-1, 2011'
_computing_data_reduction 'Bruker SAINT 7.68a, 2009'
_computing_molecular_graphics 'Bruker SHELXTL'
_computing_publication_material 'Bruker SHELXTL'
_computing_structure_refinement 'SHELXL-2013 (Sheldrick, 2013)'
_computing_structure_solution 'Bruker SHELXTL 2013/1'
_diffrn_ambient_temperature 143(2)
_diffrn_measured_fraction_theta_full 0.999
_diffrn_measured_fraction_theta_max 0.998
_diffrn_measurement_device_type 'Bruker SMART APEX II CCD'
_diffrn_measurement_method '\f and \w scans'
_diffrn_radiation_type MoK\a
_diffrn_radiation_wavelength 0.71073
_diffrn_reflns_av_R_equivalents 0.0289
_diffrn_reflns_av_unetI/netI 0.0212
_diffrn_reflns_Laue_measured_fraction_full 0.999
_diffrn_reflns_Laue_measured_fraction_max 0.998
_diffrn_reflns_limit_h_max 20
_diffrn_reflns_limit_h_min -20
_diffrn_reflns_limit_k_max 22
_diffrn_reflns_limit_k_min -21
_diffrn_reflns_limit_l_max 21
_diffrn_reflns_limit_l_min -21
_diffrn_reflns_number 50457
_diffrn_reflns_point_group_measured_fraction_full 0.999
_diffrn_reflns_point_group_measured_fraction_max 0.998
_diffrn_reflns_theta_full 25.242
_diffrn_reflns_theta_max 26.400
_diffrn_reflns_theta_min 1.294
_diffrn_source 'fine-focus sealed tube'
_exptl_absorpt_coefficient_mu 6.297
_exptl_absorpt_correction_T_max 0.7408
_exptl_absorpt_correction_T_min 0.3019
_exptl_absorpt_correction_type numerical
_exptl_absorpt_process_details 'Bruker SADABS 2008/1'
_exptl_crystal_colour colorless
_exptl_crystal_density_diffrn 1.638
_exptl_crystal_density_meas ?
_exptl_crystal_density_method not_measured
_exptl_crystal_description prism
_exptl_crystal_F_000 2288
_exptl_crystal_size_max 0.311
_exptl_crystal_size_mid 0.128
_exptl_crystal_size_min 0.072
_refine_diff_density_max 1.490
_refine_diff_density_min -0.915
_refine_diff_density_rms 0.100
_refine_ls_extinction_method none
_refine_ls_goodness_of_fit_ref 1.021
_refine_ls_hydrogen_treatment constr
_refine_ls_matrix_type full
_refine_ls_number_parameters 507
_refine_ls_number_reflns 9696
_refine_ls_number_restraints 0
_refine_ls_restrained_S_all 1.021
_refine_ls_R_factor_all 0.0260
_refine_ls_R_factor_gt 0.0205
_refine_ls_shift/su_max 0.005
_refine_ls_shift/su_mean 0.000
_refine_ls_structure_factor_coef Fsqd
_refine_ls_weighting_details 'w=1/[\s^2^(Fo^2^)+(0.0247P)^2^+7.2219P] where P=(Fo^2^+2Fc^2^)/3'
_refine_ls_weighting_scheme calc
_refine_ls_wR_factor_gt 0.0474
_refine_ls_wR_factor_ref 0.0493
_reflns_Friedel_coverage 0.000
_reflns_number_gt 8656
_reflns_number_total 9696
_reflns_threshold_expression 'I > 2\s(I)'
_cod_data_source_file ic501034b_si_002.cif
_cod_data_source_block rrl5
_cod_depositor_comments
;Adding full bibliography for 4340558--4340566.cif.

The following automatic conversions were performed:

'_exptl_crystal_density_meas' value 'not_measured' was changed to '?'
- the value is perceived as not measured.

Automatic conversion script
Id: cif_fix_values 3008 2015-01-20 13:52:24Z robertas 
;
_cod_database_code 4340562
_shelx_space_group_comment
; 
The symmetry employed for this shelxl refinement is uniquely defined 
by the following loop, which should always be used as a source of 
symmetry information in preference to the above space-group names. 
They are only intended as comments. 
;
_shelx_estimated_absorpt_t_min 0.245
_shelx_estimated_absorpt_t_max 0.660
_shelxl_version_number 2013-3

loop_
_space_group_symop_operation_xyz
'x, y, z'
'-x, y+1/2, -z+1/2'
'-x, -y, -z'
'x, -y-1/2, z-1/2'

loop_
_atom_site_label
_atom_site_type_symbol
_atom_site_fract_x
_atom_site_fract_y
_atom_site_fract_z
_atom_site_U_iso_or_equiv
_atom_site_adp_type
_atom_site_occupancy
_atom_site_site_symmetry_order
_atom_site_calc_flag
_atom_site_refinement_flags_posn
_atom_site_refinement_flags_adp
Th1 Th 0.41107(2) 0.82729(2) 0.65149(2) 0.01439(4) Uani 1 1 d . .
C1 C 0.4128(3) 0.7074(2) 0.5400(2) 0.0295(9) Uani 1 1 d . .
C2 C 0.4626(2) 0.7649(2) 0.5219(2) 0.0254(8) Uani 1 1 d . .
C3 C 0.4080(2) 0.82629(19) 0.4857(2) 0.0228(7) Uani 1 1 d . .
C4 C 0.3247(2) 0.8054(2) 0.4808(2) 0.0257(8) Uani 1 1 d . .
C5 C 0.3284(2) 0.7326(2) 0.5149(2) 0.0296(9) Uani 1 1 d . .
C6 C 0.4433(4) 0.6284(2) 0.5692(3) 0.0568(15) Uani 1 1 d . .
H6A H 0.3997 0.6019 0.5853 0.085 Uiso 1 1 calc R U
H6B H 0.4960 0.6313 0.6173 0.085 Uiso 1 1 calc R U
H6C H 0.4539 0.6006 0.5241 0.085 Uiso 1 1 calc R U
C7 C 0.5536(3) 0.7557(3) 0.5276(3) 0.0476(12) Uani 1 1 d . .
H7A H 0.5562 0.7248 0.4808 0.071 Uiso 1 1 calc R U
H7B H 0.5856 0.7307 0.5801 0.071 Uiso 1 1 calc R U
H7C H 0.5784 0.8056 0.5254 0.071 Uiso 1 1 calc R U
C8 C 0.4330(3) 0.8962(2) 0.4503(3) 0.0447(12) Uani 1 1 d . .
H8A H 0.4283 0.8869 0.3923 0.067 Uiso 1 1 calc R U
H8B H 0.4919 0.9094 0.4829 0.067 Uiso 1 1 calc R U
H8C H 0.3954 0.9380 0.4526 0.067 Uiso 1 1 calc R U
C9 C 0.2437(3) 0.8457(3) 0.4306(3) 0.0578(15) Uani 1 1 d . .
H9A H 0.2166 0.8185 0.3782 0.087 Uiso 1 1 calc R U
H9B H 0.2571 0.8975 0.4186 0.087 Uiso 1 1 calc R U
H9C H 0.2049 0.8472 0.4625 0.087 Uiso 1 1 calc R U
C10 C 0.2506(3) 0.6879(3) 0.5132(3) 0.0602(16) Uani 1 1 d . .
H10A H 0.2168 0.7179 0.5388 0.090 Uiso 1 1 calc R U
H10B H 0.2684 0.6406 0.5443 0.090 Uiso 1 1 calc R U
H10C H 0.2163 0.6762 0.4554 0.090 Uiso 1 1 calc R U
C11 C 0.2702(2) 0.90676(19) 0.6660(2) 0.0231(7) Uani 1 1 d . .
C12 C 0.3157(2) 0.95951(18) 0.6342(2) 0.0215(7) Uani 1 1 d . .
C13 C 0.3940(2) 0.97538(18) 0.6977(2) 0.0214(7) Uani 1 1 d . .
C14 C 0.3975(2) 0.93217(18) 0.7686(2) 0.0199(7) Uani 1 1 d . .
C15 C 0.3204(2) 0.89042(18) 0.7491(2) 0.0216(7) Uani 1 1 d . .
C16 C 0.1803(2) 0.8796(2) 0.6236(3) 0.0332(9) Uani 1 1 d . .
H16A H 0.1434 0.9010 0.6518 0.050 Uiso 1 1 calc R U
H16B H 0.1788 0.8241 0.6263 0.050 Uiso 1 1 calc R U
H16C H 0.1604 0.8958 0.5653 0.050 Uiso 1 1 calc R U
C17 C 0.2811(3) 1.0046(2) 0.5547(2) 0.0356(9) Uani 1 1 d . .
H17A H 0.2259 0.9838 0.5206 0.053 Uiso 1 1 calc R U
H17B H 0.3207 1.0015 0.5238 0.053 Uiso 1 1 calc R U
H17C H 0.2742 1.0576 0.5682 0.053 Uiso 1 1 calc R U
C18 C 0.4535(3) 1.0362(2) 0.6911(3) 0.0331(9) Uani 1 1 d . .
H18A H 0.4272 1.0859 0.6908 0.050 Uiso 1 1 calc R U
H18B H 0.4659 1.0296 0.6395 0.050 Uiso 1 1 calc R U
H18C H 0.5065 1.0330 0.7389 0.050 Uiso 1 1 calc R U
C19 C 0.4659(2) 0.9367(2) 0.8532(2) 0.0309(9) Uani 1 1 d . .
H19A H 0.4490 0.9732 0.8879 0.046 Uiso 1 1 calc R U
H19B H 0.5193 0.9532 0.8469 0.046 Uiso 1 1 calc R U
H19C H 0.4738 0.8868 0.8797 0.046 Uiso 1 1 calc R U
C20 C 0.2903(3) 0.8489(2) 0.8106(2) 0.0325(9) Uani 1 1 d . .
H20A H 0.3395 0.8320 0.8576 0.049 Uiso 1 1 calc R U
H20B H 0.2565 0.8048 0.7835 0.049 Uiso 1 1 calc R U
H20C H 0.2553 0.8828 0.8310 0.049 Uiso 1 1 calc R U
C21 C 0.5236(2) 0.7428(2) 0.7789(2) 0.0331(9) Uani 1 1 d . .
H21A H 0.5473 0.6970 0.7614 0.040 Uiso 1 1 calc R U
H21B H 0.5668 0.7720 0.8226 0.040 Uiso 1 1 calc R U
C22 C 0.4465(2) 0.73363(19) 0.7898(2) 0.0273(8) Uani 1 1 d . .
H22A H 0.4433 0.7449 0.8430 0.033 Uiso 1 1 calc R U
C23 C 0.3721(2) 0.70879(18) 0.7274(2) 0.0233(7) Uani 1 1 d . .
H23A H 0.3192 0.7139 0.7407 0.028 Uiso 1 1 calc R U
H23B H 0.3763 0.6589 0.7027 0.028 Uiso 1 1 calc R U
C24 C 0.56679(18) 0.87996(17) 0.68003(18) 0.0133(6) Uani 1 1 d . .
H24A H 0.5984 0.8386 0.6644 0.016 Uiso 1 1 calc R U
H24B H 0.5610 0.9209 0.6388 0.016 Uiso 1 1 calc R U
C25 C 0.6232(2) 0.9092(2) 0.7585(2) 0.0301(8) Uani 1 1 d . .
H25A H 0.6340 0.8771 0.8056 0.036 Uiso 1 1 calc R U
C26 C 0.6614(3) 0.9763(2) 0.7715(3) 0.0383(10) Uani 1 1 d . .
H26A H 0.6527 1.0106 0.7264 0.046 Uiso 1 1 calc R U
H26B H 0.6975 0.9901 0.8258 0.046 Uiso 1 1 calc R U
Th2 Th 0.09287(2) 0.34716(2) 0.32643(2) 0.01584(4) Uani 1 1 d . .
C27 C 0.0662(2) 0.4341(2) 0.4523(2) 0.0323(9) Uani 1 1 d . .
C28 C 0.0436(2) 0.4824(2) 0.3824(2) 0.0295(8) Uani 1 1 d . .
C29 C -0.0338(2) 0.45528(19) 0.3244(2) 0.0241(7) Uani 1 1 d . .
C30 C -0.0574(2) 0.38954(19) 0.3588(2) 0.0217(7) Uani 1 1 d . .
C31 C 0.0045(2) 0.3760(2) 0.4371(2) 0.0276(8) Uani 1 1 d . .
C32 C 0.1336(3) 0.4524(3) 0.5347(3) 0.0525(14) Uani 1 1 d . .
H32A H 0.1080 0.4808 0.5695 0.079 Uiso 1 1 calc R U
H32B H 0.1782 0.4831 0.5252 0.079 Uiso 1 1 calc R U
H32C H 0.1583 0.4053 0.5630 0.079 Uiso 1 1 calc R U
C33 C 0.0891(3) 0.5537(2) 0.3727(4) 0.0522(13) Uani 1 1 d . .
H33A H 0.0766 0.5945 0.4057 0.078 Uiso 1 1 calc R U
H33B H 0.0699 0.5685 0.3139 0.078 Uiso 1 1 calc R U
H33C H 0.1505 0.5444 0.3922 0.078 Uiso 1 1 calc R U
C34 C -0.0899(3) 0.4941(2) 0.2464(3) 0.0380(10) Uani 1 1 d . .
H34A H -0.1092 0.4570 0.2011 0.057 Uiso 1 1 calc R U
H34B H -0.0577 0.5343 0.2310 0.057 Uiso 1 1 calc R U
H34C H -0.1393 0.5161 0.2565 0.057 Uiso 1 1 calc R U
C35 C -0.1423(2) 0.3509(2) 0.3221(2) 0.0301(8) Uani 1 1 d . .
H35A H -0.1874 0.3850 0.3251 0.045 Uiso 1 1 calc R U
H35B H -0.1428 0.3046 0.3536 0.045 Uiso 1 1 calc R U
H35C H -0.1520 0.3379 0.2638 0.045 Uiso 1 1 calc R U
C36 C 0.0033(3) 0.3144(3) 0.4976(3) 0.0466(12) Uani 1 1 d . .
H36A H 0.0537 0.3189 0.5479 0.070 Uiso 1 1 calc R U
H36B H 0.0034 0.2649 0.4718 0.070 Uiso 1 1 calc R U
H36C H -0.0481 0.3193 0.5126 0.070 Uiso 1 1 calc R U
C37 C 0.2669(2) 0.35874(19) 0.4165(2) 0.0222(7) Uani 1 1 d . .
C38 C 0.2635(2) 0.3515(2) 0.3328(2) 0.0232(7) Uani 1 1 d . .
C39 C 0.2361(2) 0.2775(2) 0.3055(2) 0.0230(7) Uani 1 1 d . .
C40 C 0.2246(2) 0.23811(19) 0.3733(2) 0.0210(7) Uani 1 1 d . .
C41 C 0.2423(2) 0.28813(19) 0.4411(2) 0.0201(7) Uani 1 1 d . .
C42 C 0.3075(2) 0.4245(2) 0.4718(3) 0.0381(10) Uani 1 1 d . .
H42A H 0.2994 0.4189 0.5257 0.057 Uiso 1 1 calc R U
H42B H 0.2811 0.4719 0.4455 0.057 Uiso 1 1 calc R U
H42C H 0.3685 0.4257 0.4803 0.057 Uiso 1 1 calc R U
C43 C 0.2992(3) 0.4090(3) 0.2890(3) 0.0422(11) Uani 1 1 d . .
H43A H 0.2734 0.4585 0.2907 0.063 Uiso 1 1 calc R U
H43B H 0.2867 0.3936 0.2309 0.063 Uiso 1 1 calc R U
H43C H 0.3609 0.4124 0.3168 0.063 Uiso 1 1 calc R U
C44 C 0.2295(3) 0.2442(3) 0.2225(2) 0.0370(10) Uani 1 1 d . .
H44A H 0.2279 0.1888 0.2257 0.055 Uiso 1 1 calc R U
H44B H 0.2789 0.2597 0.2079 0.055 Uiso 1 1 calc R U
H44C H 0.1774 0.2624 0.1799 0.055 Uiso 1 1 calc R U
C45 C 0.2122(3) 0.1541(2) 0.3774(3) 0.0367(10) Uani 1 1 d . .
H45A H 0.1767 0.1356 0.3224 0.055 Uiso 1 1 calc R U
H45B H 0.1843 0.1431 0.4181 0.055 Uiso 1 1 calc R U
H45C H 0.2676 0.1287 0.3942 0.055 Uiso 1 1 calc R U
C46 C 0.2452(2) 0.2657(2) 0.5268(2) 0.0331(9) Uani 1 1 d . .
H46A H 0.1920 0.2402 0.5233 0.050 Uiso 1 1 calc R U
H46B H 0.2525 0.3110 0.5617 0.050 Uiso 1 1 calc R U
H46C H 0.2931 0.2311 0.5515 0.050 Uiso 1 1 calc R U
C47 C -0.0147(3) 0.2837(2) 0.1832(2) 0.0348(9) Uani 1 1 d . .
H47A H -0.0758 0.2953 0.1697 0.042 Uiso 1 1 calc R U
H47B H 0.0038 0.2868 0.1340 0.042 Uiso 1 1 calc R U
C48 C 0.0155(3) 0.2226(2) 0.2349(2) 0.0339(9) Uani 1 1 d . .
H48A H 0.0413 0.1825 0.2150 0.041 Uiso 1 1 calc R U
C49 C 0.0111(2) 0.2156(2) 0.3125(3) 0.0314(9) Uani 1 1 d . .
H49A H 0.0447 0.1736 0.3464 0.038 Uiso 1 1 calc R U
H49B H -0.0468 0.2187 0.3158 0.038 Uiso 1 1 calc R U
C50 C 0.0888(3) 0.4349(2) 0.2044(2) 0.0310(9) Uani 1 1 d . .
H50A H 0.0315 0.4581 0.1851 0.037 Uiso 1 1 calc R U
H50B H 0.1292 0.4765 0.2292 0.037 Uiso 1 1 calc R U
C51 C 0.1053(3) 0.4124(2) 0.1293(3) 0.0386(10) Uani 1 1 d . .
H51A H 0.1626 0.4001 0.1365 0.046 Uiso 1 1 calc R U
C52 C 0.0508(4) 0.4069(3) 0.0523(3) 0.0569(14) Uani 1 1 d . .
H52A H -0.0075 0.4184 0.0409 0.068 Uiso 1 1 calc R U
H52B H 0.0701 0.3914 0.0086 0.068 Uiso 1 1 calc R U

loop_
_atom_site_aniso_label
_atom_site_aniso_U_11
_atom_site_aniso_U_22
_atom_site_aniso_U_33
_atom_site_aniso_U_23
_atom_site_aniso_U_13
_atom_site_aniso_U_12
Th1 0.01615(6) 0.01400(6) 0.01323(6) -0.00017(4) 0.00530(5) -0.00014(4)
C1 0.053(3) 0.0202(18) 0.0166(17) -0.0034(13) 0.0131(17) 0.0052(17)
C2 0.0190(18) 0.039(2) 0.0171(17) -0.0105(15) 0.0053(14) 0.0047(15)
C3 0.033(2) 0.0231(18) 0.0138(16) -0.0018(13) 0.0101(15) -0.0008(15)
C4 0.0203(18) 0.041(2) 0.0123(16) -0.0071(14) 0.0008(14) 0.0065(15)
C5 0.034(2) 0.039(2) 0.0204(18) -0.0159(15) 0.0142(16) -0.0195(17)
C6 0.110(5) 0.029(2) 0.038(3) -0.0014(19) 0.035(3) 0.019(3)
C7 0.025(2) 0.081(4) 0.034(2) -0.023(2) 0.0079(19) 0.007(2)
C8 0.080(4) 0.032(2) 0.030(2) -0.0008(17) 0.028(2) -0.012(2)
C9 0.038(3) 0.093(4) 0.030(2) -0.019(2) -0.005(2) 0.030(3)
C10 0.070(4) 0.076(4) 0.047(3) -0.033(3) 0.036(3) -0.051(3)
C11 0.0222(19) 0.0223(18) 0.0270(18) -0.0033(14) 0.0113(15) 0.0010(14)
C12 0.0275(19) 0.0183(17) 0.0226(17) 0.0028(13) 0.0136(15) 0.0072(14)
C13 0.0287(19) 0.0138(16) 0.0270(18) -0.0025(13) 0.0163(15) 0.0013(14)
C14 0.0246(18) 0.0170(17) 0.0188(16) -0.0043(13) 0.0083(14) 0.0031(13)
C15 0.030(2) 0.0177(17) 0.0222(17) 0.0003(13) 0.0156(15) 0.0034(14)
C16 0.022(2) 0.037(2) 0.039(2) -0.0063(18) 0.0093(17) 0.0018(16)
C17 0.048(3) 0.032(2) 0.029(2) 0.0118(16) 0.0164(19) 0.0161(19)
C18 0.037(2) 0.0194(19) 0.049(2) -0.0002(17) 0.023(2) -0.0042(16)
C19 0.034(2) 0.033(2) 0.0220(18) -0.0052(15) 0.0054(16) 0.0030(17)
C20 0.041(2) 0.032(2) 0.034(2) 0.0048(16) 0.0251(19) 0.0032(17)
C21 0.030(2) 0.026(2) 0.038(2) 0.0106(16) 0.0051(18) 0.0070(16)
C22 0.039(2) 0.0180(18) 0.0232(18) 0.0085(14) 0.0081(16) 0.0031(15)
C23 0.036(2) 0.0137(16) 0.0221(17) 0.0016(13) 0.0124(16) -0.0025(14)
C24 0.0091(15) 0.0176(16) 0.0117(14) -0.0053(11) 0.0018(12) 0.0033(12)
C25 0.026(2) 0.032(2) 0.031(2) 0.0003(16) 0.0077(17) 0.0008(16)
C26 0.031(2) 0.036(2) 0.038(2) 0.0006(18) -0.0001(18) -0.0059(18)
Th2 0.01551(6) 0.01559(6) 0.01678(6) -0.00181(4) 0.00596(5) -0.00028(4)
C27 0.0212(19) 0.044(2) 0.029(2) -0.0202(17) 0.0053(16) 0.0080(17)
C28 0.0241(19) 0.0227(19) 0.043(2) -0.0137(16) 0.0130(17) 0.0018(15)
C29 0.0197(18) 0.0206(18) 0.034(2) -0.0005(14) 0.0120(16) 0.0033(14)
C30 0.0195(18) 0.0239(18) 0.0240(18) -0.0021(14) 0.0103(15) 0.0032(14)
C31 0.026(2) 0.037(2) 0.0232(18) -0.0008(15) 0.0128(16) 0.0090(16)
C32 0.030(2) 0.082(4) 0.037(2) -0.035(2) 0.0006(19) 0.014(2)
C33 0.035(3) 0.023(2) 0.100(4) -0.019(2) 0.026(3) -0.0052(18)
C34 0.031(2) 0.036(2) 0.049(3) 0.0162(19) 0.0161(19) 0.0127(18)
C35 0.0203(19) 0.034(2) 0.037(2) -0.0034(16) 0.0118(17) -0.0038(15)
C36 0.053(3) 0.067(3) 0.030(2) 0.018(2) 0.027(2) 0.023(2)
C37 0.0132(16) 0.0238(18) 0.0277(18) -0.0030(14) 0.0044(14) 0.0022(13)
C38 0.0135(17) 0.0266(19) 0.0293(19) 0.0086(14) 0.0069(15) 0.0012(14)
C39 0.0177(17) 0.032(2) 0.0190(17) -0.0004(14) 0.0062(14) 0.0080(14)
C40 0.0184(17) 0.0188(17) 0.0240(17) 0.0031(13) 0.0050(14) 0.0026(13)
C41 0.0168(17) 0.0228(18) 0.0195(17) 0.0010(13) 0.0044(14) 0.0045(13)
C42 0.023(2) 0.031(2) 0.052(3) -0.0155(19) 0.0028(19) -0.0027(16)
C43 0.025(2) 0.053(3) 0.048(3) 0.022(2) 0.012(2) -0.0058(19)
C44 0.030(2) 0.057(3) 0.023(2) -0.0080(18) 0.0081(17) 0.0127(19)
C45 0.030(2) 0.021(2) 0.050(3) 0.0012(17) 0.0023(19) 0.0021(16)
C46 0.025(2) 0.052(3) 0.0208(19) 0.0047(17) 0.0068(16) 0.0036(18)
C47 0.028(2) 0.041(2) 0.029(2) -0.0095(17) 0.0008(17) -0.0099(17)
C48 0.035(2) 0.0225(19) 0.037(2) -0.0134(16) 0.0022(18) -0.0100(16)
C49 0.032(2) 0.0154(18) 0.056(3) -0.0056(16) 0.026(2) -0.0070(15)
C50 0.031(2) 0.031(2) 0.031(2) 0.0104(16) 0.0113(17) 0.0036(16)
C51 0.040(2) 0.042(2) 0.035(2) 0.0133(18) 0.014(2) 0.0038(19)
C52 0.066(4) 0.075(4) 0.031(2) 0.009(2) 0.018(2) -0.004(3)

loop_
_atom_type_symbol
_atom_type_description
_atom_type_scat_dispersion_real
_atom_type_scat_dispersion_imag
_atom_type_scat_source
C C 0.0033 0.0016 'International Tables Vol C Tables 4.2.6.8 and 6.1.1.4'
H H 0.0000 0.0000 'International Tables Vol C Tables 4.2.6.8 and 6.1.1.4'
Th Th -7.2400 8.8979 'International Tables Vol C Tables 4.2.6.8 and 6.1.1.4'

loop_
_geom_angle_atom_site_label_1
_geom_angle_atom_site_label_2
_geom_angle_atom_site_label_3
_geom_angle
Cnt1 Th1 C21 111.6
Cnt1 Th1 C22 118.8
Cnt1 Th1 C23 98.9
Cnt1 Th1 C24 98.3
Cnt2 Th1 C21 113.4
Cnt2 Th1 C22 97.5
Cnt2 Th1 C23 100.7
Cnt2 Th1 C24 103.3
Cnt1 Th1 Cnt2 134.2
Cnt3 Th2 C47 108.2
Cnt3 Th2 C48 117.4
Cnt3 Th2 C49 99.6
Cnt3 Th2 C50 99.0
Cnt4 Th2 C47 116.4
Cnt4 Th2 C48 99.4
Cnt4 Th2 C49 101.1
Cnt4 Th2 C50. 100.8
Cnt3 Th2 Cnt4 134.8
C24 Th1 C23 125.17(10)
C24 Th1 C13 78.90(10)
C23 Th1 C13 122.48(10)
C24 Th1 C22 98.11(10)
C23 Th1 C22 29.86(11)
C13 Th1 C22 109.40(10)
C24 Th1 C21 71.52(11)
C23 Th1 C21 53.72(11)
C13 Th1 C21 113.07(11)
C22 Th1 C21 28.66(11)
C24 Th1 C12 102.56(10)
C23 Th1 C12 118.97(11)
C13 Th1 C12 29.48(10)
C22 Th1 C12 122.51(10)
C21 Th1 C12 138.09(11)
C24 Th1 C14 87.17(9)
C23 Th1 C14 94.55(10)
C13 Th1 C14 29.46(9)
C22 Th1 C14 80.30(10)
C21 Th1 C14 89.67(11)
C12 Th1 C14 48.42(10)
C24 Th1 C4 111.43(10)
C23 Th1 C4 105.87(11)
C13 Th1 C4 111.05(11)
C22 Th1 C4 133.39(11)
C21 Th1 C4 135.37(11)
C12 Th1 C4 86.10(10)
C14 Th1 C4 134.22(10)
C24 Th1 C3 82.37(10)
C23 Th1 C3 124.24(10)
C13 Th1 C3 108.89(10)
C22 Th1 C3 141.03(10)
C21 Th1 C3 124.05(11)
C12 Th1 C3 94.88(10)
C14 Th1 C3 138.33(10)
C4 Th1 C3 29.18(10)
C24 Th1 C5 122.31(10)
C23 Th1 C5 78.70(11)
C13 Th1 C5 136.47(11)
C22 Th1 C5 104.65(11)
C21 Th1 C5 109.88(12)
C12 Th1 C5 107.89(12)
C14 Th1 C5 148.13(11)
C4 Th1 C5 28.89(11)
C3 Th1 C5 47.80(10)
C24 Th1 C11 127.37(10)
C23 Th1 C11 89.83(11)
C13 Th1 C11 48.47(10)
C22 Th1 C11 99.40(11)
C21 Th1 C11 124.13(11)
C12 Th1 C11 29.36(10)
C14 Th1 C11 48.20(10)
C4 Th1 C11 90.58(10)
C3 Th1 C11 111.20(10)
C5 Th1 C11 100.26(11)
C24 Th1 C15 116.32(9)
C23 Th1 C15 75.70(10)
C13 Th1 C15 48.31(10)
C22 Th1 C15 74.67(10)
C21 Th1 C15 96.10(11)
C12 Th1 C15 48.04(9)
C14 Th1 C15 29.28(10)
C4 Th1 C15 118.42(10)
C3 Th1 C15 139.78(10)
C5 Th1 C15 120.61(11)
C11 Th1 C15 28.85(10)
C24 Th1 C1 98.62(10)
C23 Th1 C1 78.57(11)
C13 Th1 C1 156.10(10)
C22 Th1 C1 94.49(10)
C21 Th1 C1 88.05(11)
C12 Th1 C1 133.34(10)
C14 Th1 C1 172.75(11)
C4 Th1 C1 47.37(10)
C3 Th1 C1 47.53(10)
C5 Th1 C1 28.60(11)
C11 Th1 C1 128.70(11)
C15 Th1 C1 144.35(11)
C24 Th1 C2 74.94(9)
C23 Th1 C2 105.29(11)
C13 Th1 C2 132.19(11)
C22 Th1 C2 113.35(11)
C21 Th1 C2 95.55(11)
C12 Th1 C2 123.67(10)
C14 Th1 C2 158.59(11)
C4 Th1 C2 47.61(10)
C3 Th1 C2 28.93(10)
C5 Th1 C2 47.38(10)
C11 Th1 C2 137.80(10)
C15 Th1 C2 165.98(10)
C1 Th1 C2 28.65(11)
C5 C1 C2 108.3(3)
C5 C1 C6 125.8(4)
C2 C1 C6 125.3(4)
C5 C1 Th1 74.41(19)
C2 C1 Th1 75.78(19)
C6 C1 Th1 122.9(2)
C1 C2 C3 107.7(3)
C1 C2 C7 124.7(4)
C3 C2 C7 126.9(4)
C1 C2 Th1 75.57(19)
C3 C2 Th1 73.90(18)
C7 C2 Th1 124.0(2)
C4 C3 C2 107.6(3)
C4 C3 C8 126.7(4)
C2 C3 C8 125.4(4)
C4 C3 Th1 75.01(19)
C2 C3 Th1 77.17(19)
C8 C3 Th1 119.3(2)
C5 C4 C3 108.2(3)
C5 C4 C9 124.7(4)
C3 C4 C9 125.8(4)
C5 C4 Th1 76.20(19)
C3 C4 Th1 75.81(19)
C9 C4 Th1 124.7(2)
C1 C5 C4 108.3(3)
C1 C5 C10 127.7(4)
C4 C5 C10 123.6(4)
C1 C5 Th1 77.0(2)
C4 C5 Th1 74.90(19)
C10 C5 Th1 120.1(2)
C15 C11 C12 107.8(3)
C15 C11 C16 124.9(3)
C12 C11 C16 126.9(3)
C15 C11 Th1 76.02(19)
C12 C11 Th1 73.75(19)
C16 C11 Th1 121.7(2)
C13 C12 C11 108.3(3)
C13 C12 C17 123.8(3)
C11 C12 C17 126.7(3)
C13 C12 Th1 74.78(18)
C11 C12 Th1 76.89(19)
C17 C12 Th1 124.6(2)
C12 C13 C14 107.9(3)
C12 C13 C18 123.5(3)
C14 C13 C18 128.1(3)
C12 C13 Th1 75.74(18)
C14 C13 Th1 75.94(18)
C18 C13 Th1 121.3(2)
C13 C14 C15 108.0(3)
C13 C14 C19 126.0(3)
C15 C14 C19 125.6(3)
C13 C14 Th1 74.60(18)
C15 C14 Th1 77.19(18)
C19 C14 Th1 120.1(2)
C11 C15 C14 108.1(3)
C11 C15 C20 125.2(3)
C14 C15 C20 125.7(3)
C11 C15 Th1 75.13(19)
C14 C15 Th1 73.53(18)
C20 C15 Th1 126.4(2)
C22 C21 Th1 75.6(2)
C21 C22 C23 124.3(4)
C21 C22 Th1 75.7(2)
C23 C22 Th1 70.36(18)
C22 C23 Th1 79.8(2)
C25 C24 Th1 125.9(2)
C26 C25 C24 126.7(4)
C50 Th2 C49 125.45(13)
C50 Th2 C47 72.24(13)
C49 Th2 C47 53.25(12)
C50 Th2 C48 98.22(12)
C49 Th2 C48 28.98(12)
C47 Th2 C48 29.05(12)
C50 Th2 C27 108.94(13)
C49 Th2 C27 109.56(12)
C47 Th2 C27 133.10(12)
C48 Th2 C27 135.00(12)
C50 Th2 C28 80.47(12)
C49 Th2 C28 124.86(11)
C47 Th2 C28 118.33(12)
C48 Th2 C28 137.66(12)
C27 Th2 C28 29.17(12)
C50 Th2 C41 124.06(11)
C49 Th2 C41 92.70(11)
C47 Th2 C41 129.19(11)
C48 Th2 C41 103.59(11)
C27 Th2 C41 90.29(10)
C28 Th2 C41 112.06(10)
C50 Th2 C37 97.83(12)
C49 Th2 C37 121.27(11)
C47 Th2 C37 139.98(11)
C48 Th2 C37 124.77(11)
C27 Th2 C37 86.92(10)
C28 Th2 C37 97.04(10)
C41 Th2 C37 29.39(10)
C50 Th2 C31 123.97(12)
C49 Th2 C31 81.16(11)
C47 Th2 C31 109.80(12)
C48 Th2 C31 105.84(12)
C27 Th2 C31 29.19(11)
C28 Th2 C31 48.13(11)
C41 Th2 C31 98.41(10)
C37 Th2 C31 107.70(10)
C50 Th2 C38 76.26(11)
C49 Th2 C38 120.62(11)
C47 Th2 C38 113.23(12)
C48 Th2 C38 108.51(12)
C27 Th2 C38 112.33(11)
C28 Th2 C38 112.09(11)
C41 Th2 C38 48.08(10)
C37 Th2 C38 29.21(10)
C31 Th2 C38 136.52(11)
C50 Th2 C39 87.06(11)
C49 Th2 C39 92.39(11)
C47 Th2 C39 92.10(11)
C48 Th2 C39 80.54(11)
C27 Th2 C39 134.49(10)
C28 Th2 C39 140.96(11)
C41 Th2 C39 48.07(9)
C37 Th2 C39 48.10(10)
C31 Th2 C39 145.78(10)
C38 Th2 C39 28.92(10)
C50 Th2 C40 116.15(11)
C49 Th2 C40 76.06(11)
C47 Th2 C40 100.73(11)
C48 Th2 C40 77.73(11)
C27 Th2 C40 117.95(10)
C28 Th2 C40 140.87(11)
C41 Th2 C40 28.90(9)
C37 Th2 C40 47.92(10)
C31 Th2 C40 118.04(10)
C38 Th2 C40 47.68(10)
C39 Th2 C40 29.09(10)
C50 Th2 C29 76.87(11)
C49 Th2 C29 103.04(11)
C47 Th2 C29 90.19(12)
C48 Th2 C29 108.95(11)
C27 Th2 C29 47.78(11)
C28 Th2 C29 29.12(10)
C41 Th2 C29 137.98(10)
C37 Th2 C29 126.11(10)
C31 Th2 C29 47.68(10)
C38 Th2 C29 136.29(10)
C39 Th2 C29 162.24(10)
C40 Th2 C29 164.98(10)
C50 Th2 C30 102.52(11)
C49 Th2 C30 77.64(11)
C47 Th2 C30 85.74(11)
C48 Th2 C30 92.54(11)
C27 Th2 C30 47.58(10)
C28 Th2 C30 47.78(10)
C41 Th2 C30 126.77(10)
C37 Th2 C30 134.05(10)
C31 Th2 C30 28.71(10)
C38 Th2 C30 158.91(10)
C39 Th2 C30 168.96(10)
C40 Th2 C30 140.99(10)
C29 Th2 C30 28.79(10)
C28 C27 C31 108.3(3)
C28 C27 C32 124.0(4)
C31 C27 C32 126.4(4)
C28 C27 Th2 75.5(2)
C31 C27 Th2 76.1(2)
C32 C27 Th2 124.8(2)
C27 C28 C29 107.8(3)
C27 C28 C33 126.7(4)
C29 C28 C33 125.4(4)
C27 C28 Th2 75.38(19)
C29 C28 Th2 77.20(19)
C33 C28 Th2 117.1(2)
C30 C29 C28 107.7(3)
C30 C29 C34 124.1(3)
C28 C29 C34 127.5(3)
C30 C29 Th2 75.95(19)
C28 C29 Th2 73.67(19)
C34 C29 Th2 123.6(2)
C31 C30 C29 108.3(3)
C31 C30 C35 127.1(3)
C29 C30 C35 123.8(3)
C31 C30 Th2 74.17(19)
C29 C30 Th2 75.26(19)
C35 C30 Th2 124.7(2)
C30 C31 C27 107.9(3)
C30 C31 C36 126.7(4)
C27 C31 C36 125.3(4)
C30 C31 Th2 77.12(19)
C27 C31 Th2 74.7(2)
C36 C31 Th2 117.6(2)
C38 C37 C41 107.6(3)
C38 C37 C42 123.9(3)
C41 C37 C42 127.3(3)
C38 C37 Th2 76.22(19)
C41 C37 Th2 75.30(19)
C42 C37 Th2 124.3(2)
C39 C38 C37 108.3(3)
C39 C38 C43 127.0(4)
C37 C38 C43 123.8(3)
C39 C38 Th2 75.65(19)
C37 C38 Th2 74.57(19)
C43 C38 Th2 124.7(2)
C38 C39 C40 107.6(3)
C38 C39 C44 125.8(3)
C40 C39 C44 126.2(3)
C38 C39 Th2 75.43(19)
C40 C39 Th2 75.67(19)
C44 C39 Th2 119.8(2)
C41 C40 C39 108.4(3)
C41 C40 C45 125.2(3)
C39 C40 C45 125.5(3)
C41 C40 Th2 74.39(19)
C39 C40 Th2 75.24(19)
C45 C40 Th2 125.4(2)
C40 C41 C37 108.0(3)
C40 C41 C46 124.4(3)
C37 C41 C46 127.1(3)
C40 C41 Th2 76.71(19)
C37 C41 Th2 75.31(19)
C46 C41 Th2 120.3(2)
C48 C47 Th2 76.1(2)
C49 C48 C47 124.6(4)
C49 C48 Th2 71.9(2)
C47 C48 Th2 74.8(2)
C48 C49 Th2 79.1(2)
C51 C50 Th2 126.0(3)
C52 C51 C50 128.5(4)

loop_
_geom_bond_atom_site_label_1
_geom_bond_atom_site_label_2
_geom_bond_distance
Th1 Cnt1 2.563
Th1 Cnt2 2.530
Th2 Cnt3 2.553
Th2 Cnt4 2.544
Th1 C24 2.651(3)
Th1 C23 2.657(3)
Th1 C13 2.773(3)
Th1 C22 2.776(3)
Th1 C21 2.777(4)
Th1 C12 2.786(3)
Th1 C14 2.790(3)
Th1 C4 2.804(3)
Th1 C3 2.814(3)
Th1 C5 2.820(3)
Th1 C11 2.826(3)
Th1 C15 2.837(3)
Th1 C1 2.853(3)
Th1 C2 2.856(3)
C1 C5 1.402(6)
C1 C2 1.412(5)
C1 C6 1.511(5)
C2 C3 1.417(5)
C2 C7 1.500(5)
C3 C4 1.415(5)
C3 C8 1.495(5)
C4 C5 1.403(5)
C4 C9 1.513(5)
C5 C10 1.514(5)
C11 C15 1.411(5)
C11 C12 1.423(5)
C11 C16 1.508(5)
C12 C13 1.414(5)
C12 C17 1.508(5)
C13 C14 1.415(5)
C13 C18 1.495(5)
C14 C15 1.423(5)
C14 C19 1.510(5)
C15 C20 1.501(5)
C21 C22 1.374(5)
C22 C23 1.404(5)
C24 C25 1.445(5)
C25 C26 1.329(5)
Th2 C50 2.579(3)
Th2 C49 2.664(3)
Th2 C47 2.735(4)
Th2 C48 2.752(3)
Th2 C27 2.798(3)
Th2 C28 2.799(3)
Th2 C41 2.799(3)
Th2 C37 2.799(3)
Th2 C31 2.815(3)
Th2 C38 2.820(3)
Th2 C39 2.823(3)
Th2 C40 2.829(3)
Th2 C29 2.844(3)
Th2 C30 2.853(3)
C27 C28 1.409(6)
C27 C31 1.414(6)
C27 C32 1.509(5)
C28 C29 1.419(5)
C28 C33 1.510(6)
C29 C30 1.416(5)
C29 C34 1.507(5)
C30 C31 1.406(5)
C30 C35 1.506(5)
C31 C36 1.505(5)
C37 C38 1.417(5)
C37 C41 1.420(5)
C37 C42 1.505(5)
C38 C39 1.409(5)
C38 C43 1.500(5)
C39 C40 1.419(5)
C39 C44 1.502(5)
C40 C41 1.405(5)
C40 C45 1.503(5)
C41 C46 1.502(5)
C47 C48 1.376(6)
C48 C49 1.358(6)
C50 C51 1.455(6)
C51 C52 1.323(6)
